data_7207614
loop_
_publ_author_name
'Liu, Jian-Qiang'
'Wang, Yao-Yu'
'Wu, Tie'
'Wu, Jian'

_publ_section_title
;
 Control over multifarious entangled Co(ii) metal--organic frameworks:
 role of steric bulk and molar ratio of organic ligands
;
_journal_issue 8
_journal_name_full CrystEngComm
_journal_page_first 2906
_journal_paper_doi 10.1039/c2ce06509f
_journal_volume 14
_journal_year 2012
_chemical_formula_moiety 'C22 H25 Co N2 O8'
_chemical_formula_sum 'C22 H25 Co N2 O8'
_chemical_formula_weight 504.37
_chemical_name_systematic
;
?
;
_space_group_IT_number 2
_symmetry_cell_setting triclinic
_symmetry_space_group_name_Hall '-P 1'
_symmetry_space_group_name_H-M 'P -1'
_atom_sites_solution_hydrogens geom
_atom_sites_solution_primary direct
_atom_sites_solution_secondary difmap
_audit_creation_method SHELXL-97
_cell_angle_alpha 63.328(8)
_cell_angle_beta 79.908(8)
_cell_angle_gamma 88.633(8)
_cell_formula_units_Z 2
_cell_length_a 9.866(6)
_cell_length_b 11.392(7)
_cell_length_c 11.936(7)
_cell_measurement_reflns_used 3888
_cell_measurement_temperature 298(2)
_cell_measurement_theta_max 25.20
_cell_measurement_theta_min 1.95
_cell_volume 1177.9(12)
_computing_cell_refinement APEX2
_computing_data_collection 'APEX2 (Bruker, 2004)'
_computing_data_reduction APEX2
_computing_molecular_graphics APEX2
_computing_publication_material APEX2
_computing_structure_refinement 'SHELXL-97 (Sheldrick, 1997)'
_computing_structure_solution 'SHELXS-97 (Sheldrick, 1990)'
_diffrn_ambient_temperature 298(2)
_diffrn_measured_fraction_theta_full 0.915
_diffrn_measured_fraction_theta_max 0.915
_diffrn_measurement_device_type 'Bruker APEX SMART II'
_diffrn_measurement_method \w
_diffrn_radiation_monochromator graphite
_diffrn_radiation_source 'fine-focus sealed tube'
_diffrn_radiation_type MoK\a
_diffrn_radiation_wavelength 0.71073
_diffrn_reflns_av_R_equivalents 0.0579
_diffrn_reflns_av_sigmaI/netI 0.0666
_diffrn_reflns_limit_h_max 11
_diffrn_reflns_limit_h_min -11
_diffrn_reflns_limit_k_max 13
_diffrn_reflns_limit_k_min -13
_diffrn_reflns_limit_l_max 13
_diffrn_reflns_limit_l_min -14
_diffrn_reflns_number 7134
_diffrn_reflns_theta_full 25.20
_diffrn_reflns_theta_max 25.20
_diffrn_reflns_theta_min 1.94
_diffrn_standards_interval_time 0
_diffrn_standards_number 0
_exptl_absorpt_coefficient_mu 0.777
_exptl_absorpt_correction_T_max 0.9125
_exptl_absorpt_correction_T_min 0.8060
_exptl_absorpt_correction_type multi-scan
_exptl_absorpt_process_details SADABS
_exptl_crystal_colour pink
_exptl_crystal_density_diffrn 1.422
_exptl_crystal_density_method 'not measured'
_exptl_crystal_description block
_exptl_crystal_F_000 524
_exptl_crystal_size_max 0.29
_exptl_crystal_size_mid 0.17
_exptl_crystal_size_min 0.12
_refine_diff_density_max 1.514
_refine_diff_density_min -0.459
_refine_diff_density_rms 0.094
_refine_ls_extinction_method none
_refine_ls_goodness_of_fit_ref 1.177
_refine_ls_hydrogen_treatment constr
_refine_ls_matrix_type full
_refine_ls_number_parameters 301
_refine_ls_number_reflns 3888
_refine_ls_number_restraints 0
_refine_ls_restrained_S_all 1.177
_refine_ls_R_factor_all 0.0682
_refine_ls_R_factor_gt 0.0559
_refine_ls_shift/su_max 0.000
_refine_ls_shift/su_mean 0.000
_refine_ls_structure_factor_coef Fsqd
_refine_ls_weighting_details 'calc w=1/[\s^2^(Fo^2^)+(0.1000P)^2^] where P=(Fo^2^+2Fc^2^)/3'
_refine_ls_weighting_scheme calc
_refine_ls_wR_factor_gt 0.1721
_refine_ls_wR_factor_ref 0.1789
_reflns_number_gt 2962
_reflns_number_total 3888
_reflns_threshold_expression >2sigma(I)
_cod_data_source_file c2ce06509f.txt
_cod_data_source_block 2
_cod_original_sg_symbol_H-M p-1
_cod_database_code 7207614

loop_
_symmetry_equiv_pos_as_xyz
'x, y, z'
'-x, -y, -z'

loop_
_atom_site_label
_atom_site_type_symbol
_atom_site_fract_x
_atom_site_fract_y
_atom_site_fract_z
_atom_site_U_iso_or_equiv
_atom_site_adp_type
_atom_site_occupancy
_atom_site_symmetry_multiplicity
_atom_site_calc_flag
_atom_site_refinement_flags
Co1 Co -0.10562(5) 0.91268(5) 0.50824(6) 0.0376(2) Uani 1 1 d .
O1 O 0.0247(3) 0.8690(3) 0.3836(3) 0.0599(9) Uani 1 1 d .
O2 O 0.1933(3) 0.9913(3) 0.3894(3) 0.0544(9) Uani 1 1 d .
O6 O 0.8435(3) 0.0747(3) 0.3536(3) 0.0531(8) Uani 1 1 d .
O5 O 1.0093(3) 0.2073(3) 0.3484(3) 0.0510(8) Uani 1 1 d .
O4 O 0.6794(4) 0.6158(4) -0.0543(3) 0.0705(11) Uani 1 1 d .
O3 O 0.5116(4) 0.7795(4) 0.0186(4) 0.0646(10) Uani 1 1 d .
N1 N -0.2823(4) 0.8051(3) 0.5404(4) 0.0452(9) Uani 1 1 d .
N2 N -0.4492(4) 0.6538(4) 0.6036(4) 0.0536(10) Uani 1 1 d .
C1 C 0.1482(5) 0.9150(4) 0.3533(4) 0.0452(11) Uani 1 1 d .
C2 C 0.2466(4) 0.8775(4) 0.2665(4) 0.0406(10) Uani 1 1 d .
C3 C 0.3868(5) 0.9060(4) 0.2465(5) 0.0479(11) Uani 1 1 d .
H3 H 0.4193 0.9488 0.2879 0.057 Uiso 1 1 calc R
C4 C 0.4792(5) 0.8725(4) 0.1667(5) 0.0490(12) Uani 1 1 d .
H4 H 0.5733 0.8898 0.1566 0.059 Uiso 1 1 calc R
C5 C 0.4319(5) 0.8136(4) 0.1022(5) 0.0491(12) Uani 1 1 d .
C6 C 0.2919(5) 0.7849(5) 0.1189(5) 0.0564(13) Uani 1 1 d .
H6 H 0.2592 0.7449 0.0750 0.068 Uiso 1 1 calc R
C7 C 0.2012(5) 0.8172(5) 0.2029(5) 0.0540(13) Uani 1 1 d .
H7 H 0.1072 0.7970 0.2158 0.065 Uiso 1 1 calc R
C8 C 0.6569(5) 0.7931(5) 0.0046(5) 0.0604(15) Uani 1 1 d .
H8A H 0.6859 0.7384 0.0849 0.072 Uiso 1 1 calc R
H8B H 0.6865 0.8839 -0.0225 0.072 Uiso 1 1 calc R
C16 C 0.9045(5) 0.1871(4) 0.3128(4) 0.0448(11) Uani 1 1 d .
C13 C 0.8461(4) 0.3014(4) 0.2167(4) 0.0416(10) Uani 1 1 d .
C14 C 0.7336(5) 0.2870(5) 0.1680(5) 0.0522(12) Uani 1 1 d .
H14 H 0.6941 0.2029 0.1959 0.063 Uiso 1 1 calc R
C15 C 0.6781(6) 0.3931(5) 0.0795(5) 0.0573(13) Uani 1 1 d .
H15 H 0.6014 0.3810 0.0494 0.069 Uiso 1 1 calc R
C10 C 0.7385(5) 0.5183(5) 0.0361(5) 0.0532(13) Uani 1 1 d .
C11 C 0.8494(5) 0.5358(5) 0.0821(5) 0.0579(14) Uani 1 1 d .
H11 H 0.8897 0.6198 0.0526 0.070 Uiso 1 1 calc R
C12 C 0.9027(5) 0.4272(4) 0.1738(5) 0.0517(12) Uani 1 1 d .
H12 H 0.9771 0.4399 0.2063 0.062 Uiso 1 1 calc R
C9 C 0.7179(6) 0.7503(5) -0.0946(5) 0.0729(19) Uani 1 1 d .
H9A H 0.6864 0.8046 -0.1737 0.087 Uiso 1 1 calc R
H9B H 0.8176 0.7625 -0.1105 0.087 Uiso 1 1 calc R
C20 C -0.4019(5) 0.8652(5) 0.5077(5) 0.0574(14) Uani 1 1 d .
H20 H -0.4099 0.9556 0.4661 0.069 Uiso 1 1 calc R
C19 C -0.5039(5) 0.7746(5) 0.5446(5) 0.0638(15) Uani 1 1 d .
H19 H -0.5947 0.7895 0.5330 0.077 Uiso 1 1 calc R
C17 C -0.3150(5) 0.6768(4) 0.5979(5) 0.0489(12) Uani 1 1 d .
C18 C -0.2195(7) 0.5746(5) 0.6523(8) 0.091(2) Uani 1 1 d .
H18A H -0.1281 0.6144 0.6314 0.136 Uiso 1 1 calc R
H18B H -0.2203 0.5130 0.6178 0.136 Uiso 1 1 calc R
H18C H -0.2478 0.5294 0.7433 0.136 Uiso 1 1 calc R
C21 C -0.5238(6) 0.5252(5) 0.6535(6) 0.0705(16) Uani 1 1 d .
H21A H -0.4747 0.4582 0.7134 0.085 Uiso 1 1 calc R
H21B H -0.6146 0.5270 0.6995 0.085 Uiso 1 1 calc R
C22 C -0.5387(13) 0.4898(10) 0.5526(8) 0.178(6) Uani 1 1 d .
H22A H -0.5570 0.3951 0.5970 0.213 Uiso 1 1 calc R
H22B H -0.6251 0.5254 0.5282 0.213 Uiso 1 1 calc R
O1W O 0.162(3) 0.304(4) 0.703(4) 0.24(2) Uani 0.30(2) 1 d P
O2W O 0.1690(10) 0.0600(12) 0.8051(11) 0.180(7) Uani 0.756(19) 1 d P

loop_
_atom_site_aniso_label
_atom_site_aniso_U_11
_atom_site_aniso_U_22
_atom_site_aniso_U_33
_atom_site_aniso_U_23
_atom_site_aniso_U_13
_atom_site_aniso_U_12
Co1 0.0376(4) 0.0329(3) 0.0437(4) -0.0190(3) -0.0058(2) 0.0018(2)
O1 0.048(2) 0.074(2) 0.068(2) -0.046(2) 0.0016(16) 0.0067(17)
O2 0.063(2) 0.0500(19) 0.059(2) -0.0346(18) -0.0064(16) 0.0096(16)
O6 0.065(2) 0.0379(17) 0.054(2) -0.0153(16) -0.0187(16) 0.0056(15)
O5 0.0449(18) 0.0465(18) 0.054(2) -0.0138(16) -0.0159(15) 0.0044(14)
O4 0.092(3) 0.063(2) 0.050(2) -0.0205(18) -0.0173(19) 0.043(2)
O3 0.060(2) 0.072(2) 0.068(2) -0.044(2) 0.0034(17) 0.0159(18)
N1 0.039(2) 0.039(2) 0.059(3) -0.0232(19) -0.0088(17) 0.0015(16)
N2 0.055(2) 0.052(2) 0.052(3) -0.024(2) -0.0001(19) -0.0190(19)
C1 0.048(3) 0.038(2) 0.044(3) -0.016(2) -0.005(2) 0.010(2)
C2 0.044(2) 0.034(2) 0.044(3) -0.019(2) -0.0053(19) 0.0067(18)
C3 0.051(3) 0.049(3) 0.050(3) -0.027(2) -0.013(2) 0.008(2)
C4 0.039(2) 0.051(3) 0.059(3) -0.028(3) -0.009(2) 0.009(2)
C5 0.052(3) 0.043(2) 0.048(3) -0.021(2) 0.002(2) 0.014(2)
C6 0.058(3) 0.059(3) 0.067(3) -0.043(3) -0.005(2) 0.005(2)
C7 0.045(3) 0.057(3) 0.062(3) -0.032(3) 0.000(2) 0.001(2)
C8 0.056(3) 0.054(3) 0.055(3) -0.016(3) 0.005(2) 0.019(2)
C16 0.045(3) 0.042(2) 0.043(3) -0.018(2) 0.000(2) 0.007(2)
C13 0.044(2) 0.043(2) 0.036(2) -0.017(2) -0.0058(18) 0.0110(19)
C14 0.066(3) 0.046(3) 0.051(3) -0.026(2) -0.017(2) 0.013(2)
C15 0.070(3) 0.061(3) 0.056(3) -0.036(3) -0.027(3) 0.028(3)
C10 0.062(3) 0.053(3) 0.039(3) -0.018(2) -0.006(2) 0.029(2)
C11 0.060(3) 0.039(2) 0.057(3) -0.010(2) 0.002(2) 0.009(2)
C12 0.046(3) 0.044(3) 0.055(3) -0.014(2) -0.009(2) 0.007(2)
C9 0.083(4) 0.057(3) 0.051(3) -0.008(3) 0.005(3) 0.036(3)
C20 0.042(3) 0.048(3) 0.080(4) -0.028(3) -0.009(2) 0.003(2)
C19 0.042(3) 0.068(3) 0.079(4) -0.032(3) -0.008(2) 0.001(2)
C17 0.055(3) 0.038(2) 0.054(3) -0.019(2) -0.016(2) -0.004(2)
C18 0.110(5) 0.043(3) 0.124(6) -0.029(3) -0.061(4) 0.012(3)
C21 0.082(4) 0.063(3) 0.060(4) -0.027(3) 0.007(3) -0.036(3)
C22 0.261(13) 0.161(8) 0.115(8) -0.103(7) 0.090(7) -0.166(8)
O1W 0.14(2) 0.31(5) 0.27(4) -0.16(4) 0.03(2) -0.09(2)
O2W 0.169(10) 0.269(15) 0.192(11) -0.166(11) -0.089(7) 0.054(8)

loop_
_atom_type_symbol
_atom_type_description
_atom_type_scat_dispersion_real
_atom_type_scat_dispersion_imag
_atom_type_scat_source
C C 0.0033 0.0016 'International Tables Vol C Tables 4.2.6.8 and 6.1.1.4'
H H 0.0000 0.0000 'International Tables Vol C Tables 4.2.6.8 and 6.1.1.4'
Co Co 0.3494 0.9721 'International Tables Vol C Tables 4.2.6.8 and 6.1.1.4'
N N 0.0061 0.0033 'International Tables Vol C Tables 4.2.6.8 and 6.1.1.4'
O O 0.0106 0.0060 'International Tables Vol C Tables 4.2.6.8 and 6.1.1.4'

loop_
_geom_angle_atom_site_label_1
_geom_angle_atom_site_label_2
_geom_angle_atom_site_label_3
_geom_angle
_geom_angle_site_symmetry_1
_geom_angle_site_symmetry_3
O1 Co1 O5 90.39(15) . 2_666
O1 Co1 N1 103.32(16) . .
O5 Co1 N1 103.06(14) 2_666 .
O1 Co1 O2 161.43(14) . 2_576
O5 Co1 O2 91.91(15) 2_666 2_576
N1 Co1 O2 94.10(15) . 2_576
O1 Co1 O6 88.10(15) . 1_465
O5 Co1 O6 162.73(13) 2_666 1_465
N1 Co1 O6 94.02(14) . 1_465
O2 Co1 O6 84.26(14) 2_576 1_465
O1 Co1 Co1 88.53(11) . 2_576
O5 Co1 Co1 78.54(10) 2_666 2_576
N1 Co1 Co1 167.98(11) . 2_576
O2 Co1 Co1 73.90(11) 2_576 2_576
O6 Co1 Co1 84.22(11) 1_465 2_576
C1 O1 Co1 117.5(3) . .
C1 O2 Co1 134.6(3) . 2_576
C16 O6 Co1 121.0(3) . 1_645
C16 O5 Co1 131.1(3) . 2_666
C10 O4 C9 120.5(5) . .
C5 O3 C8 118.4(4) . .
C17 N1 C20 106.1(4) . .
C17 N1 Co1 132.7(3) . .
C20 N1 Co1 121.1(3) . .
C17 N2 C19 107.2(4) . .
C17 N2 C21 127.2(5) . .
C19 N2 C21 125.5(5) . .
O2 C1 O1 124.7(4) . .
O2 C1 C2 117.6(4) . .
O1 C1 C2 117.7(4) . .
C7 C2 C3 118.3(4) . .
C7 C2 C1 121.2(4) . .
C3 C2 C1 120.5(4) . .
C4 C3 C2 121.4(5) . .
C4 C3 H3 119.3 . .
C2 C3 H3 119.3 . .
C5 C4 C3 119.6(4) . .
C5 C4 H4 120.2 . .
C3 C4 H4 120.2 . .
O3 C5 C4 125.2(4) . .
O3 C5 C6 114.3(5) . .
C4 C5 C6 120.5(4) . .
C5 C6 C7 118.5(5) . .
C5 C6 H6 120.8 . .
C7 C6 H6 120.8 . .
C2 C7 C6 121.7(5) . .
C2 C7 H7 119.1 . .
C6 C7 H7 119.1 . .
O3 C8 C9 106.7(5) . .
O3 C8 H8A 110.4 . .
C9 C8 H8A 110.4 . .
O3 C8 H8B 110.4 . .
C9 C8 H8B 110.4 . .
H8A C8 H8B 108.6 . .
O5 C16 O6 124.4(4) . .
O5 C16 C13 118.3(4) . .
O6 C16 C13 117.3(4) . .
C12 C13 C14 117.8(4) . .
C12 C13 C16 120.2(4) . .
C14 C13 C16 122.0(4) . .
C15 C14 C13 122.2(5) . .
C15 C14 H14 118.9 . .
C13 C14 H14 118.9 . .
C14 C15 C10 118.9(5) . .
C14 C15 H15 120.5 . .
C10 C15 H15 120.5 . .
O4 C10 C11 125.2(5) . .
O4 C10 C15 114.5(5) . .
C11 C10 C15 120.3(4) . .
C10 C11 C12 120.0(5) . .
C10 C11 H11 120.0 . .
C12 C11 H11 120.0 . .
C13 C12 C11 120.8(5) . .
C13 C12 H12 119.6 . .
C11 C12 H12 119.6 . .
O4 C9 C8 111.1(4) . .
O4 C9 H9A 109.4 . .
C8 C9 H9A 109.4 . .
O4 C9 H9B 109.4 . .
C8 C9 H9B 109.4 . .
H9A C9 H9B 108.0 . .
C19 C20 N1 109.7(4) . .
C19 C20 H20 125.1 . .
N1 C20 H20 125.1 . .
C20 C19 N2 106.6(4) . .
C20 C19 H19 126.7 . .
N2 C19 H19 126.7 . .
N1 C17 N2 110.3(4) . .
N1 C17 C18 124.9(5) . .
N2 C17 C18 124.7(5) . .
C17 C18 H18A 109.5 . .
C17 C18 H18B 109.5 . .
H18A C18 H18B 109.5 . .
C17 C18 H18C 109.5 . .
H18A C18 H18C 109.5 . .
H18B C18 H18C 109.5 . .
C22 C21 N2 112.4(5) . .
C22 C21 H21A 109.1 . .
N2 C21 H21A 109.1 . .
C22 C21 H21B 109.1 . .
N2 C21 H21B 109.1 . .
H21A C21 H21B 107.9 . .
C22 C22 C21 133.1(11) 2_466 .
C22 C22 H22A 104.0 2_466 .
C21 C22 H22A 104.0 . .
C22 C22 H22B 104.0 2_466 .
C21 C22 H22B 104.0 . .
H22A C22 H22B 105.4 . .

loop_
_geom_bond_atom_site_label_1
_geom_bond_atom_site_label_2
_geom_bond_distance
_geom_bond_site_symmetry_2
Co1 O1 2.020(3) .
Co1 O5 2.027(3) 2_666
Co1 N1 2.033(4) .
Co1 O2 2.055(3) 2_576
Co1 O6 2.071(3) 1_465
Co1 Co1 2.8361(17) 2_576
O1 C1 1.263(6) .
O2 C1 1.249(6) .
O2 Co1 2.055(3) 2_576
O6 C16 1.270(5) .
O6 Co1 2.071(3) 1_645
O5 C16 1.247(6) .
O5 Co1 2.027(3) 2_666
O4 C10 1.361(5) .
O4 C9 1.423(7) .
O3 C5 1.350(5) .
O3 C8 1.417(6) .
N1 C17 1.325(6) .
N1 C20 1.377(6) .
N2 C17 1.340(6) .
N2 C19 1.382(6) .
N2 C21 1.469(6) .
C1 C2 1.491(6) .
C2 C7 1.359(7) .
C2 C3 1.383(6) .
C3 C4 1.375(6) .
C3 H3 0.9300 .
C4 C5 1.366(7) .
C4 H4 0.9300 .
C5 C6 1.385(7) .
C6 C7 1.395(6) .
C6 H6 0.9300 .
C7 H7 0.9300 .
C8 C9 1.502(7) .
C8 H8A 0.9700 .
C8 H8B 0.9700 .
C16 C13 1.483(6) .
C13 C12 1.381(6) .
C13 C14 1.385(7) .
C14 C15 1.379(6) .
C14 H14 0.9300 .
C15 C10 1.388(7) .
C15 H15 0.9300 .
C10 C11 1.363(8) .
C11 C12 1.400(6) .
C11 H11 0.9300 .
C12 H12 0.9300 .
C9 H9A 0.9700 .
C9 H9B 0.9700 .
C20 C19 1.326(7) .
C20 H20 0.9300 .
C19 H19 0.9300 .
C17 C18 1.466(7) .
C18 H18A 0.9600 .
C18 H18B 0.9600 .
C18 H18C 0.9600 .
C21 C22 1.461(10) .
C21 H21A 0.9700 .
C21 H21B 0.9700 .
C22 C22 1.276(14) 2_466
C22 H22A 0.9700 .
C22 H22B 0.9700 .
